data_7035116
loop_
_publ_author_name
'Liu, Jing-Jing'
'Lin, Yue-Jian'
'Jin, Guo-Xin'

_publ_section_title
;
 A stepwise assembly of a molecular box from 16-electron half-sandwich
 precursors [Cp*M(pdt)] (M = Rh, Ir).
;
_journal_issue 22
_journal_name_full 'Dalton transactions (Cambridge, England : 2003)'
_journal_page_first 10281
_journal_page_last 10288
_journal_paper_doi 10.1039/c5dt01061f
_journal_volume 44
_journal_year 2015
_chemical_formula_sum 'C101 H140 Cl4 F12 N6 O28 Rh6 S8'
_chemical_formula_weight 3129.92
_chemical_name_systematic
; 
 ? 
;
_space_group_crystal_system monoclinic
_space_group_IT_number 15
_space_group_name_Hall '-C 2yc'
_space_group_name_H-M_alt 'C 1 2/c 1'
_symmetry_space_group_name_Hall '-C 2yc'
_symmetry_space_group_name_H-M 'C 1 2/c 1'
_atom_sites_solution_hydrogens geom
_audit_creation_method SHELXL-2013
_audit_update_record
;
2015-01-24 deposited with the CCDC.
2015-04-22 downloaded from the CCDC.
;
_cell_angle_alpha 90
_cell_angle_beta 110.880(2)
_cell_angle_gamma 90
_cell_formula_units_Z 4
_cell_length_a 29.239(4)
_cell_length_b 15.984(2)
_cell_length_c 29.109(4)
_cell_measurement_reflns_used 9913
_cell_measurement_temperature 173(2)
_cell_measurement_theta_max 27.46
_cell_measurement_theta_min 2.45
_cell_volume 12711(3)
_computing_cell_refinement 'Bruker SAINT'
_computing_data_collection 'Bruker APEX2'
_computing_data_reduction 'Bruker SAINT'
_computing_molecular_graphics 'Bruker SHELXTL'
_computing_publication_material 'Bruker SHELXTL'
_computing_structure_refinement 'SHELXL-2013 (Sheldrick, 2013)'
_computing_structure_solution 'SHELXS-97 (Sheldrick, 2008)'
_diffrn_ambient_temperature 173(2)
_diffrn_measured_fraction_theta_full 0.990
_diffrn_measured_fraction_theta_max 0.991
_diffrn_measurement_device_type 'Bruker APEX-II CCD'
_diffrn_measurement_method '\f and \w scans'
_diffrn_radiation_type MoK\a
_diffrn_radiation_wavelength 0.71073
_diffrn_reflns_av_R_equivalents 0.0427
_diffrn_reflns_av_unetI/netI 0.0492
_diffrn_reflns_laue_measured_fraction_full 0.990
_diffrn_reflns_laue_measured_fraction_max 0.991
_diffrn_reflns_limit_h_max 26
_diffrn_reflns_limit_h_min -37
_diffrn_reflns_limit_k_max 20
_diffrn_reflns_limit_k_min -20
_diffrn_reflns_limit_l_max 37
_diffrn_reflns_limit_l_min -35
_diffrn_reflns_number 43177
_diffrn_reflns_point_group_measured_fraction_full 0.990
_diffrn_reflns_point_group_measured_fraction_max 0.991
_diffrn_reflns_theta_full 25.242
_diffrn_reflns_theta_max 27.000
_diffrn_reflns_theta_min 1.476
_exptl_absorpt_coefficient_mu 1.064
_exptl_absorpt_correction_T_max 0.746
_exptl_absorpt_correction_T_min 0.653
_exptl_absorpt_correction_type multi-scan
_exptl_absorpt_process_details sadabs
_exptl_crystal_colour red
_exptl_crystal_density_diffrn 1.636
_exptl_crystal_description block
_exptl_crystal_F_000 6344
_exptl_crystal_size_max 0.650
_exptl_crystal_size_mid 0.270
_exptl_crystal_size_min 0.240
_refine_diff_density_max 2.978
_refine_diff_density_min -2.615
_refine_diff_density_rms 0.203
_refine_ls_extinction_method none
_refine_ls_goodness_of_fit_ref 1.048
_refine_ls_hydrogen_treatment constr
_refine_ls_matrix_type full
_refine_ls_number_parameters 801
_refine_ls_number_reflns 13772
_refine_ls_number_restraints 237
_refine_ls_restrained_S_all 1.053
_refine_ls_R_factor_all 0.1280
_refine_ls_R_factor_gt 0.0911
_refine_ls_shift/su_max 0.004
_refine_ls_shift/su_mean 0.000
_refine_ls_structure_factor_coef Fsqd
_refine_ls_weighting_details
; 
 w=1/[\s^2^(Fo^2^)+(0.1324P)^2^+312.2595P] 
 where P=(Fo^2^+2Fc^2^)/3 
;
_refine_ls_weighting_scheme calc
_refine_ls_wR_factor_gt 0.2416
_refine_ls_wR_factor_ref 0.2833
_reflns_Friedel_coverage 0.000
_reflns_number_gt 9763
_reflns_number_total 13772
_reflns_threshold_expression 'I > 2\s(I)'
_cod_data_source_file c5dt01061f2.cif
_cod_data_source_block complex
_cod_depositor_comments 'Adding full bibliography for 7035112--7035117.cif.'
_cod_database_code 7035116
_audit_block_doi 10.5517/cc142s33
_shelx_space_group_comment
; 
The symmetry employed for this shelxl refinement is uniquely defined 
by the following loop, which should always be used as a source of 
symmetry information in preference to the above space-group names. 
They are only intended as comments. 
;
_shelx_estimated_absorpt_t_min 0.545
_shelx_estimated_absorpt_t_max 0.784
_shelxl_version_number 2013-2

loop_
_space_group_symop_operation_xyz
'x, y, z'
'-x, y, -z+1/2'
'x+1/2, y+1/2, z'
'-x+1/2, y+1/2, -z+1/2'
'-x, -y, -z'
'x, -y, z-1/2'
'-x+1/2, -y+1/2, -z'
'x+1/2, -y+1/2, z-1/2'

loop_
_atom_site_label
_atom_site_type_symbol
_atom_site_fract_x
_atom_site_fract_y
_atom_site_fract_z
_atom_site_U_iso_or_equiv
_atom_site_adp_type
_atom_site_occupancy
_atom_site_site_symmetry_order
_atom_site_calc_flag
_atom_site_refinement_flags_posn
_atom_site_refinement_flags_adp
_atom_site_refinement_flags_occupancy
_atom_site_disorder_assembly
_atom_site_disorder_group
Rh1 Rh 0.80830(3) -0.13670(5) 0.70779(3) 0.0450(2) Uani 1 1 d . . . . .
Rh2 Rh 1.05513(4) -0.15336(6) 0.94614(3) 0.0554(3) Uani 1 1 d . . . . .
Rh3 Rh 0.89314(2) 0.13972(4) 0.64289(2) 0.03031(19) Uani 1 1 d . . . . .
S1 S 0.85430(8) 0.03640(13) 0.67209(9) 0.0377(5) Uani 1 1 d . . . . .
S2 S 0.91969(9) 0.03206(14) 0.60337(8) 0.0404(5) Uani 1 1 d . . . . .
S3 S 0.89411(11) 0.2874(2) 0.85081(14) 0.0726(9) Uani 1 1 d . . . . .
S4 S 0.7294(2) 0.9605(3) 0.9179(2) 0.1159(17) Uani 1 1 d . . . . .
N1 N 0.8583(3) -0.1294(5) 0.6696(3) 0.0419(18) Uani 1 1 d . . . . .
N2 N 0.9152(3) -0.1326(5) 0.6103(3) 0.0455(19) Uani 1 1 d . . . . .
N3 N 0.9579(2) 0.1241(4) 0.7077(2) 0.0267(13) Uani 1 1 d . . . . .
O1 O 0.8547(2) -0.0603(4) 0.7660(3) 0.0426(15) Uani 1 1 d . . . . .
O2 O 0.8589(2) -0.2232(4) 0.7556(3) 0.0432(15) Uani 1 1 d . . . . .
O3 O 0.9943(3) -0.0727(4) 0.9094(2) 0.0461(16) Uani 1 1 d . . . . .
O4 O 1.0040(3) -0.2326(4) 0.8939(2) 0.0474(16) Uani 1 1 d . . . . .
O5 O 0.9386(4) 0.2433(7) 0.8699(5) 0.103(4) Uani 1 1 d . . . . .
O6 O 0.8698(4) 0.2964(9) 0.8847(4) 0.111(4) Uani 1 1 d . . . . .
O7 O 0.8624(4) 0.2659(8) 0.8033(4) 0.108(4) Uani 1 1 d . . . . .
O8 O 0.7294(9) 1.0460(11) 0.9066(7) 0.209(10) Uani 1 1 d . U . . .
O9 O 0.7726(8) 0.9307(17) 0.9505(8) 0.235(11) Uani 1 1 d . U . . .
O10 O 0.7009(9) 0.9168(10) 0.8759(6) 0.178(8) Uani 1 1 d . U . . .
Cl1 Cl 0.93050(11) -0.34523(16) 0.82266(11) 0.0600(7) Uani 1 1 d . . . . .
Cl2 Cl 0.91663(10) 0.04693(14) 0.84810(9) 0.0460(6) Uani 1 1 d . . . . .
F1 F 0.9429(4) 0.4237(6) 0.8857(3) 0.094(3) Uani 1 1 d . . . . .
F2 F 0.9363(4) 0.3955(7) 0.8123(3) 0.103(3) Uani 1 1 d . . . . .
F3 F 0.8729(4) 0.4427(6) 0.8267(4) 0.108(3) Uani 1 1 d . . . . .
F4 F 0.6873(7) 0.8855(12) 0.9694(6) 0.192(7) Uani 1 1 d . U . . .
F5 F 0.7136(9) 1.0013(12) 0.9925(8) 0.223(9) Uani 1 1 d . U . . .
F6 F 0.6471(7) 0.9835(19) 0.9268(9) 0.276(12) Uani 1 1 d D U . . .
C1 C 0.8897(3) -0.0976(5) 0.7988(3) 0.0370(19) Uani 1 1 d . . . . .
C2 C 0.8928(3) -0.1928(5) 0.7925(4) 0.0387(19) Uani 1 1 d . . . . .
C3 C 0.9300(3) -0.2371(6) 0.8269(3) 0.040(2) Uani 1 1 d . . . . .
C4 C 0.9666(4) -0.1969(5) 0.8642(3) 0.038(2) Uani 1 1 d . . . . .
C5 C 0.9618(4) -0.1026(6) 0.8715(3) 0.038(2) Uani 1 1 d . . . . .
C6 C 0.9239(3) -0.0588(5) 0.8394(3) 0.0367(19) Uani 1 1 d . . . . .
C7 C 0.8725(3) -0.0573(5) 0.6552(3) 0.0388(19) Uani 1 1 d . . . . .
C8 C 0.9022(3) -0.0595(6) 0.6243(3) 0.040(2) Uani 1 1 d . . . . .
C9 C 0.9019(4) -0.2044(6) 0.6280(4) 0.055(3) Uani 1 1 d . . . . .
H9 H 0.9122 -0.2569 0.6199 0.066 Uiso 1 1 calc R U . . .
C10 C 0.8739(4) -0.2021(6) 0.6575(4) 0.054(3) Uani 1 1 d . . . . .
H10 H 0.8655 -0.2530 0.6694 0.064 Uiso 1 1 calc R U . . .
C11 C 1.0030(3) 0.1242(5) 0.7054(3) 0.0329(17) Uani 1 1 d . . . . .
H11 H 1.0063 0.1247 0.6740 0.040 Uiso 1 1 calc R U . . .
C12 C 0.9557(3) 0.1236(6) 0.7534(3) 0.0354(18) Uani 1 1 d . . . . .
H12 H 0.9246 0.1229 0.7568 0.043 Uiso 1 1 calc R U . . .
C13 C 0.7421(4) -0.1122(8) 0.6466(5) 0.064(3) Uani 1 1 d . . . . .
C14 C 0.7459(4) -0.1984(8) 0.6567(6) 0.071(4) Uani 1 1 d . . . . .
C15 C 0.7457(4) -0.2063(7) 0.7063(7) 0.083(5) Uani 1 1 d . . . . .
C16 C 0.7443(4) -0.1249(7) 0.7256(5) 0.059(3) Uani 1 1 d . . . . .
C17 C 0.7420(3) -0.0656(7) 0.6870(5) 0.059(3) Uani 1 1 d . . . . .
C18 C 0.7393(5) -0.0748(11) 0.5964(6) 0.093(5) Uani 1 1 d . . . . .
H18A H 0.7524 -0.1153 0.5789 0.139 Uiso 1 1 calc R U . . .
H18B H 0.7587 -0.0233 0.6020 0.139 Uiso 1 1 calc R U . . .
H18C H 0.7052 -0.0622 0.5766 0.139 Uiso 1 1 calc R U . . .
C19 C 0.7449(6) -0.2692(10) 0.6244(7) 0.109(7) Uani 1 1 d . U . . .
H19A H 0.7111 -0.2804 0.6029 0.164 Uiso 1 1 calc R U . . .
H19B H 0.7585 -0.3188 0.6443 0.164 Uiso 1 1 calc R U . . .
H19C H 0.7646 -0.2557 0.6042 0.164 Uiso 1 1 calc R U . . .
C20 C 0.7500(6) -0.2879(9) 0.7344(8) 0.103(6) Uani 1 1 d . . . . .
H20A H 0.7175 -0.3134 0.7258 0.154 Uiso 1 1 calc R U . . .
H20B H 0.7634 -0.2766 0.7698 0.154 Uiso 1 1 calc R U . . .
H20C H 0.7718 -0.3261 0.7256 0.154 Uiso 1 1 calc R U . . .
C21 C 0.7436(6) -0.1021(11) 0.7747(6) 0.088(5) Uani 1 1 d . . . . .
H21A H 0.7106 -0.0838 0.7715 0.132 Uiso 1 1 calc R U . . .
H21B H 0.7669 -0.0567 0.7886 0.132 Uiso 1 1 calc R U . . .
H21C H 0.7528 -0.1509 0.7964 0.132 Uiso 1 1 calc R U . . .
C22 C 0.7375(4) 0.0266(8) 0.6916(6) 0.075(4) Uani 1 1 d . . . . .
H22A H 0.7642 0.0467 0.7207 0.113 Uiso 1 1 calc R U . . .
H22B H 0.7061 0.0396 0.6948 0.113 Uiso 1 1 calc R U . . .
H22C H 0.7394 0.0542 0.6622 0.113 Uiso 1 1 calc R U . . .
C23 C 1.0925(7) -0.0996(11) 1.0171(4) 0.091(5) Uani 1 1 d D U . . .
C24 C 1.0522(6) -0.1500(9) 1.0193(4) 0.080(5) Uani 1 1 d D U . . .
C25 C 1.0591(6) -0.2312(8) 1.0072(4) 0.076(4) Uani 1 1 d . U . . .
C26 C 1.1038(6) -0.2356(9) 0.9978(5) 0.079(4) Uani 1 1 d . U . . .
C27 C 1.1258(6) -0.1520(11) 1.0052(5) 0.091(5) Uani 1 1 d . U . . .
C28 C 1.1029(7) -0.0107(9) 1.0305(4) 0.105(7) Uani 1 1 d . U . . .
H28A H 1.1238 0.0122 1.0137 0.158 Uiso 1 1 calc R U . . .
H28B H 1.1198 -0.0059 1.0662 0.158 Uiso 1 1 calc R U . . .
H28C H 1.0721 0.0207 1.0207 0.158 Uiso 1 1 calc R U . . .
C29 C 1.0089(7) -0.1181(10) 1.0316(5) 0.091(5) Uani 1 1 d . U . . .
H29A H 0.9787 -0.1438 1.0093 0.137 Uiso 1 1 calc R U . . .
H29B H 1.0066 -0.0572 1.0277 0.137 Uiso 1 1 calc R U . . .
H29C H 1.0134 -0.1328 1.0656 0.137 Uiso 1 1 calc R U . . .
C30 C 1.0271(7) -0.3037(9) 1.0031(5) 0.093(5) Uani 1 1 d . . . . .
H30A H 1.0369 -0.3327 1.0349 0.139 Uiso 1 1 calc R U . . .
H30B H 1.0300 -0.3421 0.9781 0.139 Uiso 1 1 calc R U . . .
H30C H 0.9931 -0.2849 0.9937 0.139 Uiso 1 1 calc R U . . .
C31 C 1.1266(7) -0.3125(13) 0.9853(8) 0.124(7) Uani 1 1 d . U . . .
H31A H 1.1008 -0.3495 0.9645 0.185 Uiso 1 1 calc R U . . .
H31B H 1.1457 -0.3419 1.0156 0.185 Uiso 1 1 calc R U . . .
H31C H 1.1482 -0.2963 0.9676 0.185 Uiso 1 1 calc R U . . .
C32 C 1.1727(6) -0.1287(14) 0.9978(6) 0.121(8) Uani 1 1 d . U . . .
H32A H 1.1775 -0.0681 1.0012 0.182 Uiso 1 1 calc R U . . .
H32B H 1.1707 -0.1458 0.9648 0.182 Uiso 1 1 calc R U . . .
H32C H 1.2003 -0.1572 1.0224 0.182 Uiso 1 1 calc R U . . .
C33 C 0.8669(2) 0.2176(3) 0.57813(19) 0.042(3) Uani 0.681(10) 1 d G U P A 1
C34 C 0.8271(2) 0.2017(4) 0.5938(2) 0.040(3) Uani 0.681(10) 1 d G U P A 1
C35 C 0.8388(2) 0.2354(4) 0.6417(2) 0.035(3) Uani 0.681(10) 1 d G U P A 1
C36 C 0.8860(2) 0.2722(3) 0.6556(2) 0.040(3) Uani 0.681(10) 1 d G U P A 1
C37 C 0.9033(2) 0.2612(3) 0.6163(2) 0.033(3) Uani 0.681(10) 1 d G U P A 1
C38 C 0.8700(3) 0.1927(5) 0.5294(3) 0.056(4) Uani 0.681(10) 1 d G U P A 1
H38A H 0.8609 0.2404 0.5068 0.083 Uiso 0.681(10) 1 calc R U P A 1
H38B H 0.8476 0.1460 0.5155 0.083 Uiso 0.681(10) 1 calc R U P A 1
H38C H 0.9035 0.1754 0.5342 0.083 Uiso 0.681(10) 1 calc R U P A 1
C39 C 0.7804(3) 0.1568(6) 0.5647(3) 0.064(5) Uani 0.681(10) 1 d G U P A 1
H39A H 0.7852 0.1256 0.5378 0.096 Uiso 0.681(10) 1 calc R U P A 1
H39B H 0.7540 0.1977 0.5512 0.096 Uiso 0.681(10) 1 calc R U P A 1
H39C H 0.7716 0.1179 0.5863 0.096 Uiso 0.681(10) 1 calc R U P A 1
C40 C 0.8069(3) 0.2326(6) 0.6725(3) 0.060(4) Uani 0.681(10) 1 d G U P A 1
H40A H 0.8262 0.2486 0.7063 0.090 Uiso 0.681(10) 1 calc R U P A 1
H40B H 0.7942 0.1758 0.6721 0.090 Uiso 0.681(10) 1 calc R U P A 1
H40C H 0.7795 0.2717 0.6589 0.090 Uiso 0.681(10) 1 calc R U P A 1
C41 C 0.9129(3) 0.3154(5) 0.7037(3) 0.066(5) Uani 0.681(10) 1 d G U P A 1
H41A H 0.9007 0.3727 0.7026 0.100 Uiso 0.681(10) 1 calc R U P A 1
H41B H 0.9480 0.3166 0.7093 0.100 Uiso 0.681(10) 1 calc R U P A 1
H41C H 0.9075 0.2848 0.7305 0.100 Uiso 0.681(10) 1 calc R U P A 1
C42 C 0.9519(3) 0.2907(5) 0.6153(4) 0.061(5) Uani 0.681(10) 1 d G U P A 1
H42A H 0.9726 0.2422 0.6160 0.092 Uiso 0.681(10) 1 calc R U P A 1
H42B H 0.9679 0.3261 0.6440 0.092 Uiso 0.681(10) 1 calc R U P A 1
H42C H 0.9466 0.3228 0.5852 0.092 Uiso 0.681(10) 1 calc R U P A 1
C33' C 0.8512(2) 0.2148(3) 0.57741(19) 0.042(3) Uani 0.319(10) 1 d G . P A 2
C34' C 0.83181(19) 0.2258(3) 0.6154(2) 0.030(6) Uani 0.319(10) 1 d G U P A 2
C35' C 0.8679(2) 0.2666(3) 0.6554(2) 0.040(3) Uani 0.319(10) 1 d G . P A 2
C36' C 0.9096(2) 0.2809(3) 0.6422(2) 0.039(7) Uani 0.319(10) 1 d G U P A 2
C37' C 0.8993(2) 0.2489(3) 0.5940(2) 0.037(7) Uani 0.319(10) 1 d G U P A 2
C38' C 0.8253(3) 0.1741(5) 0.5281(3) 0.061(10) Uani 0.319(10) 1 d G U P A 2
H38D H 0.8316 0.2064 0.5023 0.091 Uiso 0.319(10) 1 calc R U P A 2
H38E H 0.7900 0.1727 0.5215 0.091 Uiso 0.319(10) 1 calc R U P A 2
H38F H 0.8375 0.1170 0.5285 0.091 Uiso 0.319(10) 1 calc R U P A 2
C39' C 0.7817(3) 0.1987(6) 0.6135(3) 0.068(11) Uani 0.319(10) 1 d G U P A 2
H39D H 0.7583 0.2443 0.6001 0.102 Uiso 0.319(10) 1 calc R U P A 2
H39E H 0.7829 0.1850 0.6467 0.102 Uiso 0.319(10) 1 calc R U P A 2
H39F H 0.7713 0.1493 0.5924 0.102 Uiso 0.319(10) 1 calc R U P A 2
C40' C 0.8628(3) 0.2906(6) 0.7036(3) 0.077(13) Uani 0.319(10) 1 d G U P A 2
H40D H 0.8558 0.3505 0.7034 0.116 Uiso 0.319(10) 1 calc R U P A 2
H40E H 0.8934 0.2780 0.7307 0.116 Uiso 0.319(10) 1 calc R U P A 2
H40F H 0.8359 0.2587 0.7078 0.116 Uiso 0.319(10) 1 calc R U P A 2
C41' C 0.9566(3) 0.3227(6) 0.6738(4) 0.062(10) Uani 0.319(10) 1 d G U P A 2
H41D H 0.9844 0.2948 0.6691 0.093 Uiso 0.319(10) 1 calc R U P A 2
H41E H 0.9598 0.3188 0.7085 0.093 Uiso 0.319(10) 1 calc R U P A 2
H41F H 0.9560 0.3817 0.6644 0.093 Uiso 0.319(10) 1 calc R U P A 2
C42' C 0.9334(3) 0.2508(6) 0.5654(4) 0.070(11) Uani 0.319(10) 1 d G U P A 2
H42D H 0.9321 0.1968 0.5490 0.105 Uiso 0.319(10) 1 calc R U P A 2
H42E H 0.9669 0.2614 0.5879 0.105 Uiso 0.319(10) 1 calc R U P A 2
H42F H 0.9233 0.2953 0.5407 0.105 Uiso 0.319(10) 1 calc R U P A 2
C43 C 0.9118(5) 0.3933(9) 0.8440(4) 0.063(3) Uani 1 1 d . . . . .
C44 C 0.6923(6) 0.9638(12) 0.9526(6) 0.088(5) Uani 1 1 d D U . . .
C45 C 0.8531(9) 0.8176(13) 0.9012(7) 0.121(7) Uani 1 1 d D . . . .
H45A H 0.8355 0.8343 0.9228 0.182 Uiso 1 1 calc R U . . .
H45B H 0.8402 0.8488 0.8703 0.182 Uiso 1 1 calc R U . . .
H45C H 0.8880 0.8298 0.9174 0.182 Uiso 1 1 calc R U . . .
C46 C 0.8462(11) 0.7256(15) 0.8908(10) 0.180(14) Uani 1 1 d D . . . .
H46A H 0.8119 0.7092 0.8848 0.216 Uiso 1 1 calc R U . . .
H46B H 0.8542 0.7110 0.8615 0.216 Uiso 1 1 calc R U . . .
C47 C 0.8689(12) 0.5956(16) 0.9307(11) 0.172(11) Uani 1 1 d D U . . .
H47A H 0.8657 0.5749 0.8976 0.206 Uiso 1 1 calc R U . . .
H47B H 0.8378 0.5849 0.9359 0.206 Uiso 1 1 calc R U . . .
C48 C 0.9092(11) 0.5530(19) 0.9683(13) 0.193(15) Uani 1 1 d D . . . .
H48A H 0.9392 0.5594 0.9609 0.290 Uiso 1 1 calc R U . . .
H48B H 0.9014 0.4934 0.9686 0.290 Uiso 1 1 calc R U . . .
H48C H 0.9140 0.5774 1.0005 0.290 Uiso 1 1 calc R U . . .
O11 O 0.8794(8) 0.6829(15) 0.9343(8) 0.178(9) Uani 1 1 d D . . . .
C49 C 0.8561(12) 0.5489(18) 0.7136(8) 0.172(13) Uani 1 1 d . . . . .
O12 O 0.8503(8) 0.5944(10) 0.6701(8) 0.173(8) Uani 1 1 d . . . . .
C50 C 1.0000 0.9126(19) 0.7500 0.106(8) Uani 1 2 d DS T P . .
O13 O 0.9687(13) 0.8526(18) 0.7543(16) 0.175(15) Uani 0.5 1 d D U P . .
C51 C 0.9600(12) 0.5303(19) 0.6413(17) 0.217(15) Uani 1 1 d D U . . .
O14 O 0.9375(9) 0.6037(11) 0.6519(12) 0.241(11) Uani 1 1 d D U . . .
O15 O 0.9865(9) 0.6967(13) 0.7350(8) 0.090(7) Uani 0.5 1 d . . P . .

loop_
_atom_site_aniso_label
_atom_site_aniso_U_11
_atom_site_aniso_U_22
_atom_site_aniso_U_33
_atom_site_aniso_U_23
_atom_site_aniso_U_13
_atom_site_aniso_U_12
Rh1 0.0290(4) 0.0362(4) 0.0652(5) -0.0087(3) 0.0110(3) -0.0056(3)
Rh2 0.0711(6) 0.0569(5) 0.0254(3) 0.0110(3) 0.0016(3) -0.0309(4)
Rh3 0.0300(3) 0.0347(4) 0.0254(3) -0.0035(2) 0.0089(3) 0.0068(2)
S1 0.0348(11) 0.0329(10) 0.0488(12) -0.0080(9) 0.0189(10) 0.0000(8)
S2 0.0534(14) 0.0400(11) 0.0310(10) -0.0038(8) 0.0190(10) 0.0142(10)
S3 0.0401(15) 0.078(2) 0.084(2) 0.0078(17) 0.0030(15) 0.0024(14)
S4 0.126(4) 0.097(3) 0.103(4) 0.016(3) 0.013(3) -0.004(3)
N1 0.032(4) 0.034(4) 0.057(5) -0.012(3) 0.011(4) -0.001(3)
N2 0.048(5) 0.043(4) 0.037(4) -0.015(3) 0.004(4) 0.010(3)
N3 0.026(3) 0.033(3) 0.023(3) 0.002(2) 0.012(3) 0.002(3)
O1 0.033(3) 0.041(3) 0.055(4) -0.011(3) 0.017(3) -0.005(3)
O2 0.039(3) 0.033(3) 0.054(4) -0.013(3) 0.012(3) -0.006(3)
O3 0.065(4) 0.048(4) 0.033(3) -0.007(3) 0.027(3) -0.021(3)
O4 0.064(5) 0.043(3) 0.034(3) 0.004(3) 0.015(3) -0.016(3)
O5 0.065(6) 0.081(7) 0.136(10) -0.003(7) 0.003(6) 0.017(5)
O6 0.060(6) 0.178(12) 0.094(8) 0.065(8) 0.027(6) 0.014(7)
O7 0.073(7) 0.121(9) 0.098(8) -0.023(7) -0.006(6) -0.017(7)
O8 0.25(2) 0.126(12) 0.183(16) 0.085(11) -0.008(14) -0.076(13)
O9 0.189(19) 0.31(2) 0.193(18) 0.151(18) 0.053(15) 0.110(18)
O10 0.29(2) 0.125(11) 0.107(10) -0.045(9) 0.054(12) -0.073(13)
Cl1 0.0652(18) 0.0359(12) 0.0674(17) -0.0045(11) 0.0097(14) -0.0081(11)
Cl2 0.0670(16) 0.0412(11) 0.0451(12) -0.0139(9) 0.0385(12) -0.0162(10)
F1 0.110(7) 0.093(6) 0.070(5) -0.019(4) 0.021(5) -0.019(5)
F2 0.088(6) 0.158(9) 0.070(5) 0.007(6) 0.038(5) -0.022(6)
F3 0.093(7) 0.092(6) 0.133(8) 0.038(6) 0.033(6) 0.036(5)
F4 0.205(17) 0.184(14) 0.172(14) 0.004(12) 0.049(12) -0.079(13)
F5 0.32(2) 0.157(14) 0.178(15) -0.006(12) 0.073(16) 0.018(15)
F6 0.157(14) 0.40(3) 0.28(2) 0.13(2) 0.090(15) 0.114(18)
C1 0.040(5) 0.033(4) 0.050(5) -0.013(4) 0.031(4) -0.011(4)
C2 0.035(5) 0.032(4) 0.051(5) -0.008(4) 0.019(4) -0.008(3)
C3 0.044(5) 0.038(5) 0.041(5) -0.003(4) 0.018(4) -0.008(4)
C4 0.050(5) 0.034(4) 0.034(4) 0.004(3) 0.019(4) -0.013(4)
C5 0.052(5) 0.039(5) 0.033(4) -0.010(4) 0.027(4) -0.017(4)
C6 0.044(5) 0.038(4) 0.042(5) -0.008(4) 0.032(4) -0.010(4)
C7 0.032(4) 0.032(4) 0.042(5) -0.005(3) 0.002(4) 0.005(3)
C8 0.031(4) 0.040(5) 0.037(4) -0.015(4) -0.002(4) 0.011(4)
C9 0.054(6) 0.037(5) 0.066(7) -0.016(5) 0.010(5) 0.009(4)
C10 0.039(5) 0.040(5) 0.071(7) -0.004(5) 0.006(5) 0.001(4)
C11 0.035(4) 0.048(5) 0.024(3) 0.002(3) 0.019(3) 0.000(4)
C12 0.027(4) 0.054(5) 0.032(4) -0.001(4) 0.018(3) -0.003(4)
C13 0.029(5) 0.056(7) 0.094(9) -0.011(6) 0.008(6) -0.011(5)
C14 0.043(6) 0.056(7) 0.091(10) -0.017(7) -0.004(6) -0.008(5)
C15 0.023(5) 0.038(6) 0.173(17) 0.006(7) 0.017(7) -0.009(4)
C16 0.033(5) 0.051(6) 0.103(10) 0.004(6) 0.035(6) -0.006(4)
C17 0.023(5) 0.046(6) 0.103(9) -0.001(6) 0.014(5) -0.008(4)
C18 0.052(8) 0.106(12) 0.093(11) -0.006(9) -0.007(7) 0.002(8)
C19 0.071(10) 0.073(9) 0.146(15) -0.051(10) -0.008(10) -0.007(7)
C20 0.061(9) 0.051(7) 0.177(18) 0.025(9) 0.019(10) -0.011(6)
C21 0.062(9) 0.102(11) 0.115(13) 0.012(10) 0.050(9) 0.003(8)
C22 0.041(6) 0.053(7) 0.131(13) 0.007(7) 0.030(7) 0.004(5)
C23 0.131(12) 0.093(9) 0.025(5) 0.012(5) -0.004(6) -0.059(9)
C24 0.119(11) 0.077(8) 0.027(5) 0.012(5) 0.006(6) -0.054(8)
C25 0.104(10) 0.071(8) 0.036(5) 0.023(5) 0.004(6) -0.036(7)
C26 0.078(9) 0.081(8) 0.048(6) 0.026(6) -0.014(6) -0.015(7)
C27 0.091(10) 0.097(10) 0.048(7) 0.035(7) -0.020(6) -0.045(8)
C28 0.176(16) 0.096(10) 0.033(5) -0.013(6) 0.025(8) -0.094(11)
C29 0.138(14) 0.101(10) 0.039(6) -0.004(6) 0.037(8) -0.052(10)
C30 0.146(15) 0.076(9) 0.051(7) 0.010(6) 0.030(8) -0.046(10)
C31 0.103(13) 0.124(15) 0.126(15) 0.077(12) 0.019(11) 0.026(11)
C32 0.073(10) 0.173(18) 0.080(10) 0.060(11) -0.019(8) -0.037(11)
C33 0.050(9) 0.040(5) 0.032(5) 0.002(4) 0.009(5) 0.016(5)
C34 0.046(7) 0.047(7) 0.024(6) -0.007(5) 0.009(6) 0.009(6)
C35 0.041(7) 0.035(6) 0.031(6) 0.005(5) 0.018(6) 0.017(5)
C36 0.044(9) 0.039(5) 0.033(5) -0.004(4) 0.010(6) 0.012(6)
C37 0.040(7) 0.030(6) 0.037(8) 0.006(6) 0.021(6) 0.009(5)
C38 0.078(12) 0.054(9) 0.040(8) 0.006(6) 0.028(8) 0.025(8)
C39 0.041(9) 0.065(10) 0.077(12) -0.010(9) 0.011(8) 0.003(7)
C40 0.064(10) 0.071(10) 0.054(9) -0.007(8) 0.033(8) 0.019(8)
C41 0.075(12) 0.048(9) 0.060(10) -0.017(7) 0.004(9) 0.009(8)
C42 0.049(9) 0.050(9) 0.088(12) 0.001(8) 0.029(9) -0.018(7)
C33' 0.050(9) 0.040(5) 0.032(5) 0.002(4) 0.009(5) 0.016(5)
C34' 0.022(11) 0.043(13) 0.026(12) 0.011(11) 0.008(10) 0.013(10)
C35' 0.044(9) 0.039(5) 0.033(5) -0.004(4) 0.010(6) 0.012(6)
C36' 0.041(13) 0.045(14) 0.035(13) 0.015(11) 0.016(11) 0.002(11)
C37' 0.049(14) 0.033(12) 0.041(14) 0.011(11) 0.031(12) 0.015(11)
C38' 0.055(19) 0.053(18) 0.053(18) -0.012(14) -0.007(15) 0.022(15)
C39' 0.038(16) 0.08(2) 0.10(3) 0.032(19) 0.043(17) 0.010(15)
C40' 0.11(3) 0.09(2) 0.055(19) -0.026(17) 0.046(19) 0.02(2)
C41' 0.048(18) 0.025(13) 0.09(2) -0.001(14) 0.000(16) -0.015(12)
C42' 0.08(2) 0.07(2) 0.10(2) 0.032(18) 0.08(2) 0.028(17)
C43 0.056(7) 0.080(8) 0.053(6) 0.005(6) 0.020(6) 0.011(6)
C44 0.094(11) 0.100(12) 0.056(8) 0.003(8) 0.010(8) 0.031(9)
C45 0.16(2) 0.145(18) 0.081(11) -0.023(12) 0.069(13) -0.049(16)
C46 0.22(4) 0.21(3) 0.17(3) -0.07(3) 0.14(3) -0.08(3)
C47 0.196(19) 0.131(16) 0.173(18) -0.010(14) 0.047(15) -0.037(15)
C48 0.19(3) 0.15(3) 0.29(4) 0.04(3) 0.15(3) 0.00(2)
O11 0.20(2) 0.21(2) 0.133(15) -0.070(15) 0.061(15) -0.066(17)
C49 0.23(3) 0.17(2) 0.071(12) 0.015(14) -0.004(15) -0.08(2)
O12 0.22(2) 0.094(10) 0.20(2) -0.028(12) 0.076(17) -0.044(12)
C50 0.096(19) 0.12(2) 0.12(2) 0.000 0.061(17) 0.000
O13 0.16(3) 0.16(3) 0.23(3) -0.08(2) 0.10(2) 0.00(2)
C51 0.16(2) 0.15(2) 0.33(3) -0.07(2) 0.07(2) 0.008(19)
O14 0.21(2) 0.084(10) 0.47(3) 0.056(16) 0.17(2) 0.019(12)
O15 0.09(2) 0.104(14) 0.086(19) -0.005(11) 0.051(15) -0.011(12)

loop_
_atom_type_symbol
_atom_type_description
_atom_type_scat_dispersion_real
_atom_type_scat_dispersion_imag
_atom_type_scat_source
C C 0.0033 0.0016 'International Tables Vol C Tables 4.2.6.8 and 6.1.1.4'
H H 0.0000 0.0000 'International Tables Vol C Tables 4.2.6.8 and 6.1.1.4'
N N 0.0061 0.0033 'International Tables Vol C Tables 4.2.6.8 and 6.1.1.4'
O O 0.0106 0.0060 'International Tables Vol C Tables 4.2.6.8 and 6.1.1.4'
F F 0.0171 0.0103 'International Tables Vol C Tables 4.2.6.8 and 6.1.1.4'
S S 0.1246 0.1234 'International Tables Vol C Tables 4.2.6.8 and 6.1.1.4'
Cl Cl 0.1484 0.1585 'International Tables Vol C Tables 4.2.6.8 and 6.1.1.4'
Rh Rh -1.1178 0.9187 'International Tables Vol C Tables 4.2.6.8 and 6.1.1.4'

loop_
_geom_angle_atom_site_label_1
_geom_angle_atom_site_label_2
_geom_angle_atom_site_label_3
_geom_angle
_geom_angle_site_symmetry_1
_geom_angle_site_symmetry_3
C16 Rh1 C15 39.1(5) . .
C16 Rh1 N1 162.1(4) . .
C15 Rh1 N1 139.7(6) . .
C16 Rh1 O1 97.0(4) . .
C15 Rh1 O1 127.9(6) . .
N1 Rh1 O1 91.2(3) . .
C16 Rh1 O2 111.4(4) . .
C15 Rh1 O2 93.8(4) . .
N1 Rh1 O2 86.0(3) . .
O1 Rh1 O2 75.9(2) . .
C16 Rh1 C17 39.9(5) . .
C15 Rh1 C17 65.5(4) . .
N1 Rh1 C17 123.0(4) . .
O1 Rh1 C17 100.2(4) . .
O2 Rh1 C17 151.0(4) . .
C16 Rh1 C14 66.6(6) . .
C15 Rh1 C14 39.7(6) . .
N1 Rh1 C14 103.7(5) . .
O1 Rh1 C14 163.3(4) . .
O2 Rh1 C14 112.0(4) . .
C17 Rh1 C14 65.5(5) . .
C16 Rh1 C13 64.8(5) . .
C15 Rh1 C13 64.2(6) . .
N1 Rh1 C13 98.0(4) . .
O1 Rh1 C13 133.1(4) . .
O2 Rh1 C13 150.2(4) . .
C17 Rh1 C13 38.0(5) . .
C14 Rh1 C13 38.2(5) . .
C26 Rh2 O4 105.1(4) . .
C26 Rh2 C25 39.3(6) . .
O4 Rh2 C25 93.7(4) . .
C26 Rh2 N2 106.7(5) . 2_756
O4 Rh2 N2 85.3(3) . 2_756
C25 Rh2 N2 144.2(6) . 2_756
C26 Rh2 C23 65.3(7) . .
O4 Rh2 C23 156.1(4) . .
C25 Rh2 C23 64.8(5) . .
N2 Rh2 C23 118.1(5) 2_756 .
C26 Rh2 O3 162.4(5) . .
O4 Rh2 O3 75.9(3) . .
C25 Rh2 O3 123.6(5) . .
N2 Rh2 O3 90.9(3) 2_756 .
C23 Rh2 O3 106.6(6) . .
C26 Rh2 C24 64.5(7) . .
O4 Rh2 C24 117.0(4) . .
C25 Rh2 C24 37.4(6) . .
N2 Rh2 C24 157.2(4) 2_756 .
C23 Rh2 C24 39.3(4) . .
O3 Rh2 C24 99.1(5) . .
C26 Rh2 C27 40.0(5) . .
O4 Rh2 C27 143.3(6) . .
C25 Rh2 C27 65.9(5) . .
N2 Rh2 C27 94.3(5) 2_756 .
C23 Rh2 C27 38.4(7) . .
O3 Rh2 C27 140.8(6) . .
C24 Rh2 C27 65.2(7) . .
C37 Rh3 N3 103.2(2) . .
C37 Rh3 C33 38.41(10) . .
N3 Rh3 C33 139.3(2) . .
C37 Rh3 C36 38.29(10) . .
N3 Rh3 C36 94.1(2) . .
C33 Rh3 C36 63.94(16) . .
N3 Rh3 C34' 138.3(2) . .
C37 Rh3 C34 63.84(15) . .
N3 Rh3 C34 156.7(2) . .
C33 Rh3 C34 38.05(10) . .
C36 Rh3 C34 63.47(16) . .
C37 Rh3 C35 63.70(16) . .
N3 Rh3 C35 119.9(2) . .
C33 Rh3 C35 63.55(16) . .
C36 Rh3 C35 37.87(10) . .
C34 Rh3 C35 37.73(10) . .
N3 Rh3 C33' 149.1(2) . .
C34' Rh3 C33' 37.77(10) . .
N3 Rh3 C35' 101.6(2) . .
C34' Rh3 C35' 37.61(10) . .
C33' Rh3 C35' 62.26(15) . .
N3 Rh3 C37' 113.0(2) . .
C34' Rh3 C37' 61.81(15) . .
C33' Rh3 C37' 36.64(9) . .
C35' Rh3 C37' 60.98(15) . .
N3 Rh3 C36' 90.0(2) . .
C34' Rh3 C36' 61.66(15) . .
C33' Rh3 C36' 61.06(15) . .
C35' Rh3 C36' 36.44(10) . .
C37' Rh3 C36' 35.94(9) . .
C37 Rh3 S1 156.84(16) . .
N3 Rh3 S1 89.38(18) . .
C33 Rh3 S1 131.26(17) . .
C36 Rh3 S1 122.65(18) . .
C34' Rh3 S1 97.90(16) . .
C34 Rh3 S1 97.31(17) . .
C35 Rh3 S1 93.19(17) . .
C33' Rh3 S1 120.37(17) . .
C35' Rh3 S1 110.59(17) . .
C37' Rh3 S1 156.87(17) . .
C36' Rh3 S1 145.69(17) . .
C7 S1 Rh3 105.8(3) . .
C8 S2 Rh3 104.9(3) . .
O7 S3 O5 117.3(8) . .
O7 S3 O6 113.0(8) . .
O5 S3 O6 113.5(8) . .
O7 S3 C43 103.7(7) . .
O5 S3 C43 104.6(7) . .
O6 S3 C43 102.5(8) . .
O9 S4 O10 123.3(17) . .
O9 S4 O8 115.1(16) . .
O10 S4 O8 109.4(12) . .
O9 S4 C44 102.7(12) . .
O10 S4 C44 102.9(12) . .
O8 S4 C44 99.2(14) . .
C10 N1 C7 119.3(9) . .
C10 N1 Rh1 116.8(7) . .
C7 N1 Rh1 123.8(6) . .
C8 N2 C9 117.9(9) . .
C8 N2 Rh2 127.3(7) . 2_756
C9 N2 Rh2 114.0(6) . 2_756
C11 N3 C12 116.1(7) . .
C11 N3 Rh3 121.8(5) . .
C12 N3 Rh3 121.7(5) . .
C1 O1 Rh1 116.2(5) . .
C2 O2 Rh1 117.0(6) . .
C5 O3 Rh2 115.9(6) . .
C4 O4 Rh2 115.9(6) . .
O1 C1 C6 124.8(8) . .
O1 C1 C2 116.2(8) . .
C6 C1 C2 119.0(9) . .
O2 C2 C3 126.3(8) . .
O2 C2 C1 114.6(8) . .
C3 C2 C1 119.0(8) . .
C4 C3 C2 121.4(9) . .
C4 C3 Cl1 119.8(8) . .
C2 C3 Cl1 118.8(7) . .
O4 C4 C3 124.5(9) . .
O4 C4 C5 116.7(8) . .
C3 C4 C5 118.8(9) . .
O3 C5 C6 125.3(9) . .
O3 C5 C4 114.5(9) . .
C6 C5 C4 120.2(8) . .
C5 C6 C1 121.1(8) . .
C5 C6 Cl2 120.9(7) . .
C1 C6 Cl2 118.0(8) . .
N1 C7 C8 119.5(8) . .
N1 C7 S1 119.8(7) . .
C8 C7 S1 120.7(7) . .
N2 C8 C7 120.4(9) . .
N2 C8 S2 118.7(8) . .
C7 C8 S2 120.8(6) . .
N2 C9 C10 121.5(9) . .
N1 C10 C9 121.3(10) . .
N3 C11 C12 122.0(7) . 2_756
N3 C12 C11 121.9(7) . 2_756
C17 C13 C14 111.7(13) . .
C17 C13 C18 125.0(12) . .
C14 C13 C18 123.3(14) . .
C17 C13 Rh1 70.7(7) . .
C14 C13 Rh1 70.6(7) . .
C18 C13 Rh1 125.5(8) . .
C13 C14 C15 105.5(12) . .
C13 C14 C19 129.8(17) . .
C15 C14 C19 124.4(15) . .
C13 C14 Rh1 71.2(7) . .
C15 C14 Rh1 69.7(6) . .
C19 C14 Rh1 128.2(10) . .
C16 C15 C14 108.9(12) . .
C16 C15 C20 125.5(18) . .
C14 C15 C20 125.5(15) . .
C16 C15 Rh1 70.1(6) . .
C14 C15 Rh1 70.5(7) . .
C20 C15 Rh1 122.1(9) . .
C15 C16 C17 106.9(13) . .
C15 C16 C21 128.1(14) . .
C17 C16 C21 125.0(12) . .
C15 C16 Rh1 70.8(7) . .
C17 C16 Rh1 70.8(6) . .
C21 C16 Rh1 125.1(9) . .
C13 C17 C16 106.9(10) . .
C13 C17 C22 129.0(13) . .
C16 C17 C22 123.9(13) . .
C13 C17 Rh1 71.4(7) . .
C16 C17 Rh1 69.3(6) . .
C22 C17 Rh1 126.9(7) . .
C27 C23 C24 108.8(15) . .
C27 C23 C28 122.6(15) . .
C24 C23 C28 128.2(19) . .
C27 C23 Rh2 71.6(8) . .
C24 C23 Rh2 71.1(7) . .
C28 C23 Rh2 128.8(9) . .
C25 C24 C23 108.4(16) . .
C25 C24 C29 125.9(12) . .
C23 C24 C29 125.6(15) . .
C25 C24 Rh2 70.4(7) . .
C23 C24 Rh2 69.6(7) . .
C29 C24 Rh2 124.6(9) . .
C24 C25 C26 108.9(12) . .
C24 C25 C30 128.1(16) . .
C26 C25 C30 123.0(15) . .
C24 C25 Rh2 72.3(6) . .
C26 C25 Rh2 69.6(6) . .
C30 C25 Rh2 123.2(9) . .
C25 C26 C27 108.0(16) . .
C25 C26 C31 126.9(14) . .
C27 C26 C31 125.0(17) . .
C25 C26 Rh2 71.2(7) . .
C27 C26 Rh2 71.7(8) . .
C31 C26 Rh2 125.4(11) . .
C23 C27 C26 105.8(15) . .
C23 C27 C32 128.9(16) . .
C26 C27 C32 125(2) . .
C23 C27 Rh2 69.9(8) . .
C26 C27 Rh2 68.3(7) . .
C32 C27 Rh2 123.2(10) . .
C37 C33 C34 108.0 . .
C37 C33 C38 126.0 . .
C34 C33 C38 126.0 . .
C37 C33 Rh3 70.42(19) . .
C34 C33 Rh3 72.07(19) . .
C38 C33 Rh3 123.16(18) . .
C35 C34 C33 108.0 . .
C35 C34 C39 126.0 . .
C33 C34 C39 126.0 . .
C35 C34 Rh3 71.43(18) . .
C33 C34 Rh3 69.88(18) . .
C39 C34 Rh3 124.29(18) . .
C36 C35 C34 108.0 . .
C36 C35 C40 126.0 . .
C34 C35 C40 126.0 . .
C36 C35 Rh3 70.17(19) . .
C34 C35 Rh3 70.84(18) . .
C40 C35 Rh3 124.60(17) . .
C35 C36 C37 108.0 . .
C35 C36 C41 126.0 . .
C37 C36 C41 126.0 . .
C35 C36 Rh3 71.97(19) . .
C37 C36 Rh3 69.99(18) . .
C41 C36 Rh3 123.67(17) . .
C33 C37 C36 108.0 . .
C33 C37 C42 126.0 . .
C36 C37 C42 126.0 . .
C33 C37 Rh3 71.17(19) . .
C36 C37 Rh3 71.72(18) . .
C42 C37 Rh3 122.77(18) . .
C37' C33' C34' 108.0 . .
C37' C33' C38' 126.0 . .
C34' C33' C38' 126.0 . .
C37' C33' Rh3 74.84(19) . .
C34' C33' Rh3 69.49(18) . .
C38' C33' Rh3 121.36(18) . .
C33' C34' C35' 108.0 . .
C33' C34' C39' 126.0 . .
C35' C34' C39' 126.0 . .
C33' C34' Rh3 72.74(18) . .
C35' C34' Rh3 73.42(19) . .
C39' C34' Rh3 119.68(18) . .
C36' C35' C34' 108.0 . .
C36' C35' C40' 126.0 . .
C34' C35' C40' 126.0 . .
C36' C35' Rh3 74.70(18) . .
C34' C35' Rh3 68.96(18) . .
C40' C35' Rh3 121.99(17) . .
C37' C36' C35' 108.0 . .
C37' C36' C41' 126.0 . .
C35' C36' C41' 126.0 . .
C37' C36' Rh3 71.66(17) . .
C35' C36' Rh3 68.86(17) . .
C41' C36' Rh3 125.05(16) . .
C33' C37' C36' 108.0 . .
C33' C37' C42' 126.0 . .
C36' C37' C42' 126.0 . .
C33' C37' Rh3 68.52(18) . .
C36' C37' Rh3 72.40(17) . .
C42' C37' Rh3 124.66(16) . .
F1 C43 F3 110.2(12) . .
F1 C43 F2 105.0(11) . .
F3 C43 F2 108.4(11) . .
F1 C43 S3 112.0(9) . .
F3 C43 S3 111.0(10) . .
F2 C43 S3 110.0(10) . .
F5 C44 F6 119(2) . .
F5 C44 F4 100.8(16) . .
F6 C44 F4 102(2) . .
F5 C44 S4 110.3(18) . .
F6 C44 S4 112.9(15) . .
F4 C44 S4 110.6(14) . .
O11 C46 C45 106(2) . .
O11 C47 C48 108(3) . .
C47 O11 C46 110(2) . .
O13 C50 O13 90(3) . 2_756

loop_
_geom_bond_atom_site_label_1
_geom_bond_atom_site_label_2
_geom_bond_distance
_geom_bond_site_symmetry_2
Rh1 C16 2.119(10) .
Rh1 C15 2.129(11) .
Rh1 N1 2.131(8) .
Rh1 O1 2.136(6) .
Rh1 O2 2.138(7) .
Rh1 C17 2.139(10) .
Rh1 C14 2.140(11) .
Rh1 C13 2.148(12) .
Rh2 C26 2.119(13) .
Rh2 O4 2.128(7) .
Rh2 C25 2.140(10) .
Rh2 N2 2.140(9) 2_756
Rh2 C23 2.144(12) .
Rh2 O3 2.148(8) .
Rh2 C24 2.164(12) .
Rh2 C27 2.165(14) .
Rh3 C37 2.150(5) .
Rh3 N3 2.158(6) .
Rh3 C33 2.159(5) .
Rh3 C36 2.172(5) .
Rh3 C34' 2.174(5) .
Rh3 C34 2.188(5) .
Rh3 C35 2.196(5) .
Rh3 C33' 2.216(5) .
Rh3 C35' 2.232(5) .
Rh3 C37' 2.299(5) .
Rh3 C36' 2.308(5) .
Rh3 S1 2.330(2) .
S1 C7 1.719(9) .
S2 C8 1.731(11) .
S3 O7 1.405(11) .
S3 O5 1.408(11) .
S3 O6 1.415(12) .
S3 C43 1.801(15) .
S4 O9 1.367(19) .
S4 O10 1.397(15) .
S4 O8 1.405(15) .
S4 C44 1.729(19) .
N1 C10 1.341(13) .
N1 C7 1.341(12) .
N2 C8 1.336(11) .
N2 C9 1.369(15) .
N2 Rh2 2.140(8) 2_756
N3 C11 1.346(10) .
N3 C12 1.354(10) .
O1 C1 1.271(12) .
O2 C2 1.271(11) .
O3 C5 1.268(11) .
O4 C4 1.263(12) .
Cl1 C3 1.734(10) .
Cl2 C6 1.734(9) .
F1 C43 1.323(15) .
F2 C43 1.355(15) .
F3 C43 1.329(15) .
F4 C44 1.37(2) .
F5 C44 1.26(2) .
F6 C44 1.304(15) .
C1 C6 1.393(13) .
C1 C2 1.539(12) .
C2 C3 1.383(14) .
C3 C4 1.380(13) .
C4 C5 1.535(13) .
C5 C6 1.362(14) .
C7 C8 1.457(14) .
C9 C10 1.382(17) .
C11 C12 1.366(12) 2_756
C12 C11 1.366(12) 2_756
C13 C17 1.394(19) .
C13 C14 1.404(18) .
C13 C18 1.55(2) .
C14 C15 1.45(2) .
C14 C19 1.466(19) .
C15 C16 1.423(18) .
C15 C20 1.520(19) .
C16 C17 1.452(18) .
C16 C21 1.48(2) .
C17 C22 1.490(16) .
C23 C27 1.42(3) .
C23 C24 1.449(14) .
C23 C28 1.48(2) .
C24 C25 1.38(2) .
C24 C29 1.52(2) .
C25 C26 1.43(2) .
C25 C30 1.468(18) .
C26 C27 1.46(2) .
C26 C31 1.50(3) .
C27 C32 1.51(2) .
C33 C37 1.417(3) .
C33 C34 1.418(3) .
C33 C38 1.507(3) .
C34 C35 1.417(3) .
C34 C39 1.507(3) .
C35 C36 1.417(3) .
C35 C40 1.507(3) .
C36 C37 1.418(3) .
C36 C41 1.507(3) .
C37 C42 1.507(3) .
C33' C37' 1.421(3) .
C33' C34' 1.421(3) .
C33' C38' 1.511(3) .
C34' C35' 1.421(3) .
C34' C39' 1.511(3) .
C35' C36' 1.421(3) .
C35' C40' 1.511(3) .
C36' C37' 1.421(3) .
C36' C41' 1.511(3) .
C37' C42' 1.511(3) .
C45 C46 1.501(17) .
C46 O11 1.462(18) .
C47 O11 1.423(17) .
C47 C48 1.460(18) .
C49 O12 1.42(3) .
C50 O13 1.362(19) .
C50 O13 1.362(19) 2_756
C51 O14 1.432(18) .
O15 O15 0.94(4) 2_756
